data_7125440
loop_
_publ_author_name
'Lu, Xiao-Yu'
'Yan, Lu-Yu'
'Li, Jin-Song'
'Li, Jia-Mei'
'Zhou, Hai-Pin'
'Jiang, Run-Chuang'
'Liu, Chuang-Chuang'
'Lu, Ran'
'Hu, Rong'

_publ_section_title
;
 Base-free Ni-catalyzed Suzuki-type cross-coupling reactions of epoxides
 with boronic acids.
;
_journal_issue 1
_journal_name_full 'Chemical communications (Cambridge, England)'
_journal_page_first 109
_journal_page_last 112
_journal_paper_doi 10.1039/c9cc08079a
_journal_volume 56
_journal_year 2019
_chemical_formula_moiety '2(C8 H9 O0.5)'
_chemical_formula_sum 'C16 H18 O'
_chemical_formula_weight 226.30
_space_group_crystal_system triclinic
_space_group_IT_number 2
_space_group_name_Hall '-P 1'
_space_group_name_H-M_alt 'P -1'
_atom_sites_solution_hydrogens mixed
_atom_sites_solution_primary dual
_audit_block_doi 10.5517/ccdc.csd.cc241b4p
_audit_creation_date 2019-11-22
_audit_creation_method
;
Olex2 1.3-alpha
(compiled 2019.10.31 svn.r3677 for OlexSys, GUI svn.r5972)
;
_audit_update_record
;
2019-11-22 deposited with the CCDC.	2019-11-24 downloaded from the CCDC.
;
_cell_angle_alpha 72.488(6)
_cell_angle_beta 70.192(6)
_cell_angle_gamma 87.160(7)
_cell_formula_units_Z 4
_cell_length_a 9.0268(7)
_cell_length_b 12.5394(11)
_cell_length_c 12.5931(7)
_cell_volume 1276.75(18)
_computing_molecular_graphics 'Olex2 1.3-alpha (Dolomanov et al., 2009)'
_computing_publication_material 'Olex2 1.3-alpha (Dolomanov et al., 2009)'
_computing_structure_refinement 'SHELXL 2014/7 (Sheldrick, 2015)'
_computing_structure_solution 'SHELXT 2014/5 (Sheldrick, 2014)'
_diffrn_ambient_temperature 293(2)
_diffrn_measured_fraction_theta_full 0.997
_diffrn_measured_fraction_theta_max 0.967
_diffrn_radiation_type CuK\a
_diffrn_radiation_wavelength 1.54184
_diffrn_reflns_av_R_equivalents 0.0177
_diffrn_reflns_av_unetI/netI 0.0225
_diffrn_reflns_Laue_measured_fraction_full 0.997
_diffrn_reflns_Laue_measured_fraction_max 0.967
_diffrn_reflns_limit_h_max 7
_diffrn_reflns_limit_h_min -11
_diffrn_reflns_limit_k_max 15
_diffrn_reflns_limit_k_min -15
_diffrn_reflns_limit_l_max 15
_diffrn_reflns_limit_l_min -15
_diffrn_reflns_number 8882
_diffrn_reflns_point_group_measured_fraction_full 0.997
_diffrn_reflns_point_group_measured_fraction_max 0.967
_diffrn_reflns_theta_full 67.684
_diffrn_reflns_theta_max 73.118
_diffrn_reflns_theta_min 3.703
_exptl_absorpt_coefficient_mu 0.550
_exptl_absorpt_correction_type multi-scan
_exptl_crystal_colour 'clear light colourless'
_exptl_crystal_colour_lustre clear
_exptl_crystal_colour_modifier light
_exptl_crystal_colour_primary colourless
_exptl_crystal_density_diffrn 1.177
_exptl_crystal_description block
_exptl_crystal_F_000 488
_exptl_crystal_size_max 0.1
_exptl_crystal_size_mid 0.07
_exptl_crystal_size_min 0.05
_refine_diff_density_max 0.583
_refine_diff_density_min -0.232
_refine_diff_density_rms 0.048
_refine_ls_extinction_method none
_refine_ls_goodness_of_fit_ref 1.040
_refine_ls_hydrogen_treatment mixed
_refine_ls_matrix_type full
_refine_ls_number_parameters 316
_refine_ls_number_reflns 4956
_refine_ls_number_restraints 0
_refine_ls_restrained_S_all 1.040
_refine_ls_R_factor_all 0.0834
_refine_ls_R_factor_gt 0.0737
_refine_ls_shift/su_max 0.000
_refine_ls_shift/su_mean 0.000
_refine_ls_structure_factor_coef Fsqd
_refine_ls_weighting_details 'w=1/[\s^2^(Fo^2^)+(0.1342P)^2^+0.4527P] where P=(Fo^2^+2Fc^2^)/3'
_refine_ls_weighting_scheme calc
_refine_ls_wR_factor_gt 0.2222
_refine_ls_wR_factor_ref 0.2357
_reflns_Friedel_coverage 0.000
_reflns_number_gt 4103
_reflns_number_total 4956
_reflns_threshold_expression 'I > 2\s(I)'
_cod_data_source_file c9cc08079a2.cif
_cod_data_source_block lxy201911
_cod_depositor_comments 'Adding full bibliography for 7125440.cif.'
_cod_database_code 7125440
_shelx_shelxl_version_number 2014/7
_shelx_space_group_comment
;
The symmetry employed for this shelxl refinement is uniquely defined
by the following loop, which should always be used as a source of
symmetry information in preference to the above space-group names.
They are only intended as comments.
;
_olex2_refinement_description
;
1. Fixed Uiso
 At 1.2 times of:
  All C(H) groups, All C(H,H) groups
 At 1.5 times of:
  All O(H) groups
2.a Ternary CH refined with riding coordinates:
 C11(H11), C16(H16), C31(H31)
2.b Secondary CH2 refined with riding coordinates:
 C12(H12A,H12B), C13(H13A,H13B), C14(H14A,H14B), C15(H15A,H15B), C27(H27A,
 H27B), C28(H28A,H28B), C29(H29A,H29B), C30(H30A,H30B)
2.c Aromatic/amide H refined with riding coordinates:
 C1(H1A), C2(H2), C3(H3), C4(H4), C7(H7), C8(H8), C10(H10), C00L(H00L),
 C17(H17), C18(H18), C19(H19), C20(H20), C23(H23), C25(H25)
2.d Idealised tetrahedral OH refined as rotating group:
 O1(H1)
;
_olex2_submission_special_instructions 'No special instructions were received'

loop_
_space_group_symop_operation_xyz
'x, y, z'
'-x, -y, -z'

loop_
_atom_site_label
_atom_site_type_symbol
_atom_site_fract_x
_atom_site_fract_y
_atom_site_fract_z
_atom_site_U_iso_or_equiv
_atom_site_adp_type
_atom_site_occupancy
_atom_site_site_symmetry_order
_atom_site_calc_flag
_atom_site_refinement_flags_posn
_atom_site_refinement_flags_adp
O1 O 0.3457(2) 0.57681(13) 0.89993(14) 0.0587(4) Uani 1 1 d . .
H1 H 0.3903 0.5178 0.9060 0.088 Uiso 1 1 calc R U
C1 C 0.1988(4) 0.0958(3) 0.8975(3) 0.0854(9) Uani 1 1 d . .
H1A H 0.1353 0.0539 0.9728 0.102 Uiso 1 1 calc R U
C2 C 0.2885(5) 0.0437(3) 0.8220(4) 0.0989(12) Uani 1 1 d . .
H2 H 0.2865 -0.0341 0.8452 0.119 Uiso 1 1 calc R U
C3 C 0.3856(5) 0.1051(3) 0.7083(4) 0.0929(10) Uani 1 1 d . .
H3 H 0.4470 0.0676 0.6566 0.111 Uiso 1 1 calc R U
C4 C 0.3908(4) 0.2188(3) 0.6729(3) 0.0788(8) Uani 1 1 d . .
H4 H 0.4563 0.2589 0.5975 0.095 Uiso 1 1 calc R U
C5 C 0.2971(3) 0.2760(2) 0.7500(2) 0.0578(6) Uani 1 1 d . .
C6 C 0.1997(3) 0.2168(2) 0.8630(2) 0.0658(7) Uani 1 1 d . .
C7 C 0.1085(4) 0.2740(2) 0.9378(3) 0.0748(7) Uani 1 1 d . .
H7 H 0.0433 0.2345 1.0135 0.090 Uiso 1 1 calc R U
C8 C 0.1134(3) 0.3889(2) 0.9013(2) 0.0659(6) Uani 1 1 d . .
H8 H 0.0492 0.4255 0.9527 0.079 Uiso 1 1 calc R U
C9 C 0.2128(3) 0.45380(19) 0.7880(2) 0.0517(5) Uani 1 1 d . .
C10 C 0.3020(3) 0.3967(2) 0.7142(2) 0.0569(5) Uani 1 1 d . .
H10 H 0.3677 0.4367 0.6389 0.068 Uiso 1 1 calc R U
C11 C 0.2179(2) 0.58055(17) 0.75602(19) 0.0477(5) Uani 1 1 d . .
H11 H 0.1197 0.6004 0.8082 0.057 Uiso 1 1 calc R U
C12 C 0.2258(3) 0.6398(2) 0.6288(2) 0.0597(6) Uani 1 1 d . .
H12A H 0.3214 0.6211 0.5747 0.072 Uiso 1 1 calc R U
H12B H 0.1367 0.6129 0.6156 0.072 Uiso 1 1 calc R U
C13 C 0.2243(3) 0.7661(2) 0.6021(3) 0.0692(7) Uani 1 1 d . .
H13A H 0.1228 0.7856 0.6484 0.083 Uiso 1 1 calc R U
H13B H 0.2381 0.8002 0.5190 0.083 Uiso 1 1 calc R U
C14 C 0.3547(3) 0.8120(2) 0.6305(3) 0.0676(7) Uani 1 1 d . .
H14A H 0.4563 0.8029 0.5755 0.081 Uiso 1 1 calc R U
H14B H 0.3436 0.8914 0.6204 0.081 Uiso 1 1 calc R U
C15 C 0.3492(3) 0.75249(19) 0.7564(2) 0.0579(6) Uani 1 1 d . .
H15A H 0.4379 0.7802 0.7695 0.070 Uiso 1 1 calc R U
H15B H 0.2531 0.7691 0.8117 0.070 Uiso 1 1 calc R U
C16 C 0.3546(2) 0.62694(17) 0.77947(18) 0.0470(5) Uani 1 1 d . .
H16 H 0.4550 0.6102 0.7270 0.056 Uiso 1 1 calc R U
O2 O 0.5019(2) 0.38319(13) 0.94839(15) 0.0538(4) Uani 1 1 d . .
H2A H 0.542(4) 0.384(3) 0.992(3) 0.090(12) Uiso 1 1 d . .
C00L C 0.7982(3) 0.6340(3) 0.5570(2) 0.0748(8) Uani 1 1 d . .
H00L H 0.8059 0.6539 0.4779 0.090 Uiso 1 1 calc R U
C17 C 0.7806(3) 0.7677(2) 0.7866(3) 0.0706(7) Uani 1 1 d . .
H17 H 0.7702 0.7465 0.8663 0.085 Uiso 1 1 calc R U
C18 C 0.7915(4) 0.8792(3) 0.7238(4) 0.0948(11) Uani 1 1 d . .
H18 H 0.7874 0.9334 0.7613 0.114 Uiso 1 1 calc R U
C19 C 0.8090(4) 0.9116(3) 0.6035(4) 0.1033(13) Uani 1 1 d . .
H19 H 0.8185 0.9873 0.5614 0.124 Uiso 1 1 calc R U
C20 C 0.8121(4) 0.8345(3) 0.5478(3) 0.0894(10) Uani 1 1 d . .
H20 H 0.8225 0.8576 0.4680 0.107 Uiso 1 1 calc R U
C21 C 0.7996(3) 0.7191(2) 0.6094(2) 0.0628(6) Uani 1 1 d . .
C22 C 0.7851(2) 0.68531(19) 0.7302(2) 0.0522(5) Uani 1 1 d . .
C23 C 0.7760(2) 0.56953(18) 0.79156(19) 0.0496(5) Uani 1 1 d . .
H23 H 0.7698 0.5481 0.8704 0.060 Uiso 1 1 calc R U
C24 C 0.7758(3) 0.4882(2) 0.7403(2) 0.0543(5) Uani 1 1 d . .
C25 C 0.7857(3) 0.5232(3) 0.6205(2) 0.0711(7) Uani 1 1 d . .
H25 H 0.7836 0.4693 0.5838 0.085 Uiso 1 1 calc R U
C26 C 0.7614(3) 0.3649(2) 0.8131(2) 0.0577(6) Uani 1 1 d . .
H26 H 0.802(3) 0.360(2) 0.881(2) 0.064(7) Uiso 1 1 d . .
C27 C 0.8556(4) 0.2900(3) 0.7410(3) 0.0880(10) Uani 1 1 d . .
H27A H 0.8207 0.2979 0.6743 0.106 Uiso 1 1 calc R U
H27B H 0.9664 0.3146 0.7099 0.106 Uiso 1 1 calc R U
C28 C 0.8365(4) 0.1667(3) 0.8147(4) 0.1024(13) Uani 1 1 d . .
H28A H 0.8949 0.1223 0.7647 0.123 Uiso 1 1 calc R U
H28B H 0.8804 0.1576 0.8771 0.123 Uiso 1 1 calc R U
C29 C 0.6688(4) 0.1253(2) 0.8680(3) 0.0789(8) Uani 1 1 d . .
H29A H 0.6600 0.0481 0.9173 0.095 Uiso 1 1 calc R U
H29B H 0.6266 0.1280 0.8060 0.095 Uiso 1 1 calc R U
C30 C 0.5757(3) 0.1975(2) 0.9421(3) 0.0656(6) Uani 1 1 d . .
H30A H 0.4654 0.1716 0.9743 0.079 Uiso 1 1 calc R U
H30B H 0.6125 0.1886 1.0081 0.079 Uiso 1 1 calc R U
C31 C 0.5900(3) 0.32061(18) 0.8729(2) 0.0523(5) Uani 1 1 d . .
H31 H 0.5440 0.3289 0.8109 0.063 Uiso 1 1 calc R U

loop_
_atom_site_aniso_label
_atom_site_aniso_U_11
_atom_site_aniso_U_22
_atom_site_aniso_U_33
_atom_site_aniso_U_23
_atom_site_aniso_U_13
_atom_site_aniso_U_12
O1 0.0826(11) 0.0533(9) 0.0558(9) -0.0257(7) -0.0364(8) 0.0151(8)
C1 0.101(2) 0.0609(16) 0.106(2) -0.0118(16) -0.061(2) -0.0064(15)
C2 0.134(3) 0.0488(15) 0.141(3) -0.0237(19) -0.085(3) 0.0081(17)
C3 0.124(3) 0.0616(17) 0.112(3) -0.0340(18) -0.058(2) 0.0203(17)
C4 0.100(2) 0.0633(16) 0.0812(18) -0.0307(14) -0.0348(16) 0.0154(14)
C5 0.0663(13) 0.0578(13) 0.0686(14) -0.0283(11) -0.0396(12) 0.0099(10)
C6 0.0732(15) 0.0616(14) 0.0695(15) -0.0090(12) -0.0407(13) -0.0085(12)
C7 0.0872(19) 0.0684(16) 0.0666(16) -0.0114(13) -0.0284(14) -0.0148(14)
C8 0.0779(16) 0.0583(14) 0.0622(14) -0.0161(11) -0.0249(12) -0.0078(12)
C9 0.0576(12) 0.0523(12) 0.0600(12) -0.0245(10) -0.0323(10) 0.0068(9)
C10 0.0667(14) 0.0520(12) 0.0590(13) -0.0187(10) -0.0290(11) 0.0058(10)
C11 0.0486(11) 0.0480(11) 0.0516(11) -0.0199(9) -0.0196(9) 0.0072(8)
C12 0.0676(14) 0.0583(13) 0.0621(13) -0.0165(11) -0.0346(11) 0.0040(10)
C13 0.0775(16) 0.0568(14) 0.0768(16) -0.0095(12) -0.0403(14) 0.0064(12)
C14 0.0769(16) 0.0474(12) 0.0781(17) -0.0121(11) -0.0315(13) 0.0007(11)
C15 0.0647(13) 0.0481(12) 0.0685(14) -0.0241(10) -0.0265(11) 0.0051(10)
C16 0.0513(11) 0.0481(11) 0.0497(11) -0.0219(9) -0.0215(9) 0.0084(8)
O2 0.0594(9) 0.0491(8) 0.0553(9) -0.0198(7) -0.0196(7) 0.0062(6)
C00L 0.0692(16) 0.107(2) 0.0458(12) -0.0196(14) -0.0192(11) 0.0006(14)
C17 0.0732(16) 0.0544(14) 0.0809(17) -0.0248(13) -0.0172(13) -0.0043(11)
C18 0.089(2) 0.0517(15) 0.131(3) -0.0293(18) -0.020(2) -0.0017(14)
C19 0.085(2) 0.0548(17) 0.133(3) 0.012(2) -0.026(2) -0.0044(15)
C20 0.0732(18) 0.081(2) 0.083(2) 0.0167(17) -0.0225(15) -0.0029(15)
C21 0.0497(12) 0.0704(15) 0.0550(13) -0.0020(11) -0.0153(10) -0.0019(10)
C22 0.0461(11) 0.0506(12) 0.0552(12) -0.0129(9) -0.0135(9) -0.0019(8)
C23 0.0517(11) 0.0487(11) 0.0464(11) -0.0134(9) -0.0144(9) -0.0021(8)
C24 0.0486(11) 0.0563(13) 0.0578(12) -0.0236(10) -0.0117(9) -0.0017(9)
C25 0.0727(16) 0.0851(19) 0.0634(15) -0.0367(14) -0.0194(12) -0.0023(13)
C26 0.0593(13) 0.0518(12) 0.0707(15) -0.0255(11) -0.0271(11) 0.0060(10)
C27 0.0691(17) 0.0750(19) 0.119(3) -0.0530(18) -0.0107(16) 0.0124(14)
C28 0.082(2) 0.0637(18) 0.176(4) -0.063(2) -0.041(2) 0.0246(15)
C29 0.0877(19) 0.0518(14) 0.116(2) -0.0382(15) -0.0479(18) 0.0120(13)
C30 0.0737(15) 0.0460(12) 0.0850(17) -0.0207(12) -0.0362(13) 0.0045(11)
C31 0.0589(12) 0.0479(11) 0.0596(12) -0.0227(10) -0.0268(10) 0.0079(9)

loop_
_atom_type_symbol
_atom_type_description
_atom_type_scat_dispersion_real
_atom_type_scat_dispersion_imag
_atom_type_scat_source
C C 0.0181 0.0091 'International Tables Vol C Tables 4.2.6.8 and 6.1.1.4'
H H 0.0000 0.0000 'International Tables Vol C Tables 4.2.6.8 and 6.1.1.4'
O O 0.0492 0.0322 'International Tables Vol C Tables 4.2.6.8 and 6.1.1.4'

loop_
_geom_angle_atom_site_label_1
_geom_angle_atom_site_label_2
_geom_angle_atom_site_label_3
_geom_angle
C16 O1 H1 109.5
C2 C1 H1A 119.8
C2 C1 C6 120.5(3)
C6 C1 H1A 119.8
C1 C2 H2 119.6
C1 C2 C3 120.8(3)
C3 C2 H2 119.6
C2 C3 H3 119.7
C4 C3 C2 120.6(3)
C4 C3 H3 119.7
C3 C4 H4 120.0
C3 C4 C5 120.1(3)
C5 C4 H4 120.0
C4 C5 C10 120.8(3)
C6 C5 C4 120.3(3)
C6 C5 C10 118.9(2)
C5 C6 C1 117.8(3)
C7 C6 C1 122.5(3)
C7 C6 C5 119.7(2)
C6 C7 H7 119.8
C8 C7 C6 120.4(3)
C8 C7 H7 119.8
C7 C8 H8 118.8
C7 C8 C9 122.4(3)
C9 C8 H8 118.8
C8 C9 C11 119.5(2)
C10 C9 C8 116.9(2)
C10 C9 C11 123.6(2)
C5 C10 H10 119.2
C9 C10 C5 121.7(2)
C9 C10 H10 119.2
C9 C11 H11 107.0
C9 C11 C12 114.11(18)
C9 C11 C16 111.80(16)
C12 C11 H11 107.0
C12 C11 C16 109.40(18)
C16 C11 H11 107.0
C11 C12 H12A 109.1
C11 C12 H12B 109.1
H12A C12 H12B 107.9
C13 C12 C11 112.4(2)
C13 C12 H12A 109.1
C13 C12 H12B 109.1
C12 C13 H13A 109.4
C12 C13 H13B 109.4
C12 C13 C14 111.4(2)
H13A C13 H13B 108.0
C14 C13 H13A 109.4
C14 C13 H13B 109.4
C13 C14 H14A 109.3
C13 C14 H14B 109.3
H14A C14 H14B 107.9
C15 C14 C13 111.7(2)
C15 C14 H14A 109.3
C15 C14 H14B 109.3
C14 C15 H15A 109.3
C14 C15 H15B 109.3
H15A C15 H15B 108.0
C16 C15 C14 111.42(19)
C16 C15 H15A 109.3
C16 C15 H15B 109.3
O1 C16 C11 110.65(17)
O1 C16 C15 108.14(16)
O1 C16 H16 109.1
C11 C16 H16 109.1
C15 C16 C11 110.76(17)
C15 C16 H16 109.1
C31 O2 H2A 110(3)
C21 C00L H00L 119.4
C25 C00L H00L 119.4
C25 C00L C21 121.3(2)
C18 C17 H17 120.0
C18 C17 C22 120.0(3)
C22 C17 H17 120.0
C17 C18 H18 119.9
C17 C18 C19 120.3(3)
C19 C18 H18 119.9
C18 C19 H19 119.5
C20 C19 C18 120.9(3)
C20 C19 H19 119.5
C19 C20 H20 119.7
C19 C20 C21 120.6(3)
C21 C20 H20 119.7
C20 C21 C00L 123.4(3)
C20 C21 C22 119.0(3)
C22 C21 C00L 117.5(2)
C17 C22 C21 119.2(2)
C17 C22 C23 121.7(2)
C21 C22 C23 119.1(2)
C22 C23 H23 118.5
C24 C23 C22 123.0(2)
C24 C23 H23 118.5
C23 C24 C25 117.3(2)
C23 C24 C26 119.9(2)
C25 C24 C26 122.7(2)
C00L C25 C24 121.8(2)
C00L C25 H25 119.1
C24 C25 H25 119.1
C24 C26 H26 107.5(15)
C24 C26 C27 113.1(2)
C27 C26 H26 109.0(15)
C31 C26 C24 111.57(19)
C31 C26 H26 105.3(15)
C31 C26 C27 110.0(2)
C26 C27 H27A 109.2
C26 C27 H27B 109.2
H27A C27 H27B 107.9
C28 C27 C26 112.2(3)
C28 C27 H27A 109.2
C28 C27 H27B 109.2
C27 C28 H28A 109.3
C27 C28 H28B 109.3
H28A C28 H28B 107.9
C29 C28 C27 111.7(3)
C29 C28 H28A 109.3
C29 C28 H28B 109.3
C28 C29 H29A 109.8
C28 C29 H29B 109.8
C28 C29 C30 109.5(2)
H29A C29 H29B 108.2
C30 C29 H29A 109.8
C30 C29 H29B 109.8
C29 C30 H30A 109.0
C29 C30 H30B 109.0
H30A C30 H30B 107.8
C31 C30 C29 113.1(2)
C31 C30 H30A 109.0
C31 C30 H30B 109.0
O2 C31 C26 111.38(18)
O2 C31 C30 109.97(19)
O2 C31 H31 107.9
C26 C31 H31 107.9
C30 C31 C26 111.67(19)
C30 C31 H31 107.9

loop_
_geom_bond_atom_site_label_1
_geom_bond_atom_site_label_2
_geom_bond_distance
O1 H1 0.8200
O1 C16 1.432(2)
C1 H1A 0.9300
C1 C2 1.336(5)
C1 C6 1.447(4)
C2 H2 0.9300
C2 C3 1.402(6)
C3 H3 0.9300
C3 C4 1.358(4)
C4 H4 0.9300
C4 C5 1.405(4)
C5 C6 1.390(4)
C5 C10 1.442(3)
C6 C7 1.379(4)
C7 H7 0.9300
C7 C8 1.371(4)
C8 H8 0.9300
C8 C9 1.417(4)
C9 C10 1.364(3)
C9 C11 1.517(3)
C10 H10 0.9300
C11 H11 0.9800
C11 C12 1.528(3)
C11 C16 1.540(3)
C12 H12A 0.9700
C12 H12B 0.9700
C12 C13 1.517(3)
C13 H13A 0.9700
C13 H13B 0.9700
C13 C14 1.524(4)
C14 H14A 0.9700
C14 H14B 0.9700
C14 C15 1.520(4)
C15 H15A 0.9700
C15 H15B 0.9700
C15 C16 1.514(3)
C16 H16 0.9800
O2 H2A 0.75(4)
O2 C31 1.423(3)
C00L H00L 0.9300
C00L C21 1.416(4)
C00L C25 1.368(4)
C17 H17 0.9300
C17 C18 1.373(4)
C17 C22 1.411(3)
C18 H18 0.9300
C18 C19 1.400(6)
C19 H19 0.9300
C19 C20 1.349(6)
C20 H20 0.9300
C20 C21 1.410(4)
C21 C22 1.412(3)
C22 C23 1.416(3)
C23 H23 0.9300
C23 C24 1.361(3)
C24 C25 1.410(4)
C24 C26 1.528(3)
C25 H25 0.9300
C26 H26 1.02(3)
C26 C27 1.530(4)
C26 C31 1.521(3)
C27 H27A 0.9700
C27 H27B 0.9700
C27 C28 1.529(5)
C28 H28A 0.9700
C28 H28B 0.9700
C28 C29 1.480(5)
C29 H29A 0.9700
C29 H29B 0.9700
C29 C30 1.517(4)
C30 H30A 0.9700
C30 H30B 0.9700
C30 C31 1.514(3)
C31 H31 0.9800

loop_
_geom_torsion_atom_site_label_1
_geom_torsion_atom_site_label_2
_geom_torsion_atom_site_label_3
_geom_torsion_atom_site_label_4
_geom_torsion
C1 C2 C3 C4 0.3(6)
C1 C6 C7 C8 179.9(2)
C2 C1 C6 C5 -0.4(4)
C2 C1 C6 C7 179.7(3)
C2 C3 C4 C5 -0.7(5)
C3 C4 C5 C6 0.4(4)
C3 C4 C5 C10 179.5(3)
C4 C5 C6 C1 0.1(4)
C4 C5 C6 C7 180.0(3)
C4 C5 C10 C9 -179.6(2)
C5 C6 C7 C8 0.0(4)
C6 C1 C2 C3 0.2(5)
C6 C5 C10 C9 -0.5(3)
C6 C7 C8 C9 -1.3(4)
C7 C8 C9 C10 1.6(4)
C7 C8 C9 C11 -177.0(2)
C8 C9 C10 C5 -0.7(3)
C8 C9 C11 C12 -140.2(2)
C8 C9 C11 C16 95.0(2)
C9 C11 C12 C13 177.75(19)
C9 C11 C16 O1 -55.4(2)
C9 C11 C16 C15 -175.36(18)
C10 C5 C6 C1 -179.0(2)
C10 C5 C6 C7 0.9(3)
C10 C9 C11 C12 41.2(3)
C10 C9 C11 C16 -83.6(2)
C11 C9 C10 C5 177.89(19)
C11 C12 C13 C14 54.4(3)
C12 C11 C16 O1 177.16(17)
C12 C11 C16 C15 57.2(2)
C12 C13 C14 C15 -53.0(3)
C13 C14 C15 C16 55.0(3)
C14 C15 C16 O1 -178.79(19)
C14 C15 C16 C11 -57.4(3)
C16 C11 C12 C13 -56.2(3)
C00L C21 C22 C17 -177.8(2)
C00L C21 C22 C23 2.3(3)
C17 C18 C19 C20 1.4(6)
C17 C22 C23 C24 178.2(2)
C18 C17 C22 C21 -0.6(4)
C18 C17 C22 C23 179.3(3)
C18 C19 C20 C21 -0.7(5)
C19 C20 C21 C00L 178.4(3)
C19 C20 C21 C22 -0.6(4)
C20 C21 C22 C17 1.2(4)
C20 C21 C22 C23 -178.7(2)
C21 C00L C25 C24 -0.9(4)
C21 C22 C23 C24 -2.0(3)
C22 C17 C18 C19 -0.7(5)
C22 C23 C24 C25 0.2(3)
C22 C23 C24 C26 -178.49(19)
C23 C24 C25 C00L 1.3(4)
C23 C24 C26 C27 -145.5(2)
C23 C24 C26 C31 89.9(3)
C24 C26 C27 C28 -178.6(2)
C24 C26 C31 O2 -58.3(3)
C24 C26 C31 C30 178.28(19)
C25 C00L C21 C20 -179.9(3)
C25 C00L C21 C22 -0.9(4)
C25 C24 C26 C27 36.0(3)
C25 C24 C26 C31 -88.7(3)
C26 C24 C25 C00L 179.9(2)
C26 C27 C28 C29 56.9(4)
C27 C26 C31 O2 175.3(2)
C27 C26 C31 C30 51.9(3)
C27 C28 C29 C30 -56.6(4)
C28 C29 C30 C31 56.6(3)
C29 C30 C31 O2 -179.1(2)
C29 C30 C31 C26 -54.9(3)
C31 C26 C27 C28 -53.1(3)
